data_4002675
loop_
_publ_author_name
'Ferreira, Cau\^e F.'
'P\'erez-Cordero, Eduardo E.'
'Abboud, Khalil A.'
'Talham, Daniel R.'

_publ_section_title
;
 Reversible Medium-Dependent Solid--Solid Phase Transformations in
 Two-Dimensional Hybrid Perovskites
;
_journal_issue 15
_journal_name_full 'Chemistry of Materials'
_journal_page_first 5522
_journal_paper_doi 10.1021/acs.chemmater.6b02208
_journal_volume 28
_journal_year 2016
_chemical_formula_sum 'C3.38 H0.12 Cl Cu N0.25'
_chemical_formula_weight 143.15
_space_group_crystal_system tetragonal
_space_group_IT_number 82
_space_group_name_Hall 'I -4'
_space_group_name_H-M_alt 'I -4'
_symmetry_space_group_name_Hall 'I -4'
_symmetry_space_group_name_H-M 'I -4'
_atom_sites_solution_hydrogens difmap
_atom_sites_solution_primary direct
_atom_sites_solution_secondary difmap
_audit_creation_method SHELXL-2014/7
_audit_update_record
;
2015-11-24 # Formatted by publCIF

;
_cell_angle_alpha 90
_cell_angle_beta 90
_cell_angle_gamma 90
_cell_formula_units_Z 16
_cell_length_a 7.4676(12)
_cell_length_b 7.4676(12)
_cell_length_c 39.564(10)
_cell_measurement_reflns_used 9901
_cell_measurement_temperature 360(2)
_cell_measurement_theta_max 28.0
_cell_measurement_theta_min 2.0
_cell_volume 2206.3(7)
_computing_cell_refinement 'Bruker APEX2 (Bruker, 2014)'
_computing_data_collection 'Bruker APEX2 (Bruker, 2014)'
_computing_data_reduction 'Bruker Apex2 SAINT (Bruker, 2014)'
_computing_molecular_graphics 'XP in SHELXTL-plus, Bruker 2014'
_computing_publication_material 'SHELXL2014/7, Sheldrick, G. M. 2014'
_computing_structure_refinement 'SHELXL2014/7, Sheldrick G. M. 2014'
_computing_structure_solution 'SHELXL2014/7, Sheldrick G. M. 2014'
_diffrn_ambient_temperature 360(2)
_diffrn_measured_fraction_theta_full 1.000
_diffrn_measured_fraction_theta_max 0.958
_diffrn_measurement_device_type 'Bruker APEX-II DUO'
_diffrn_measurement_method 'phi and omega scans'
_diffrn_radiation_type MoK\a
_diffrn_radiation_wavelength 0.71073
_diffrn_reflns_av_R_equivalents 0.0735
_diffrn_reflns_av_unetI/netI 0.0411
_diffrn_reflns_Laue_measured_fraction_full 1.000
_diffrn_reflns_Laue_measured_fraction_max 0.958
_diffrn_reflns_limit_h_max 9
_diffrn_reflns_limit_h_min -9
_diffrn_reflns_limit_k_max 8
_diffrn_reflns_limit_k_min -8
_diffrn_reflns_limit_l_max 50
_diffrn_reflns_limit_l_min -50
_diffrn_reflns_number 33949
_diffrn_reflns_point_group_measured_fraction_full 1.000
_diffrn_reflns_point_group_measured_fraction_max 0.937
_diffrn_reflns_theta_full 25.242
_diffrn_reflns_theta_max 27.561
_diffrn_reflns_theta_min 1.029
_diffrn_source 'fine-focus sealed tube'
_exptl_absorpt_coefficient_mu 4.280
_exptl_absorpt_correction_type none
_exptl_crystal_colour yellow
_exptl_crystal_density_diffrn 1.724
_exptl_crystal_description plate
_exptl_crystal_F_000 1090
_exptl_crystal_size_max 0.500
_exptl_crystal_size_mid 0.500
_exptl_crystal_size_min 0.050
_refine_diff_density_max 3.433
_refine_diff_density_min -0.929
_refine_diff_density_rms 0.384
_refine_ls_abs_structure_details
; 
 Flack x determined using 624 quotients [(I+)-(I-)]/[(I+)+(I-)] 
 (Parsons, Flack and Wagner, Acta Cryst. B69 (2013) 249-259). 
;
_refine_ls_abs_structure_Flack 0.52(2)
_refine_ls_extinction_method none
_refine_ls_goodness_of_fit_ref 2.180
_refine_ls_hydrogen_treatment constr
_refine_ls_matrix_type full
_refine_ls_number_parameters 93
_refine_ls_number_reflns 2396
_refine_ls_number_restraints 66
_refine_ls_restrained_S_all 2.248
_refine_ls_R_factor_all 0.1720
_refine_ls_R_factor_gt 0.1180
_refine_ls_shift/su_max 4.360
_refine_ls_shift/su_mean 0.472
_refine_ls_structure_factor_coef Fsqd
_refine_ls_weighting_details 'w=1/[\s^2^(Fo^2^)+(0.1000P)^2^] where P=(Fo^2^+2Fc^2^)/3'
_refine_ls_weighting_scheme calc
_refine_ls_wR_factor_gt 0.2876
_refine_ls_wR_factor_ref 0.3166
_reflns_Friedel_coverage 0.911
_reflns_Friedel_fraction_full 1.000
_reflns_Friedel_fraction_max 0.915
_reflns_number_gt 1590
_reflns_number_total 2396
_reflns_threshold_expression 'I > 2\s(I)'
_cod_data_source_file cm6b02208_si_003.cif
_cod_data_source_block caue7
_cod_original_cell_volume 2206.3(9)
_cod_database_code 4002675
_shelx_shelxl_version_number 2014/7
_shelx_space_group_comment
; 
The symmetry employed for this shelxl refinement is uniquely defined 
by the following loop, which should always be used as a source of 
symmetry information in preference to the above space-group names. 
They are only intended as comments. 
;
_shelx_estimated_absorpt_t_min 0.223
_shelx_estimated_absorpt_t_max 0.814

loop_
_space_group_symop_operation_xyz
'x, y, z'
'-x, -y, z'
'y, -x, -z'
'-y, x, -z'
'x+1/2, y+1/2, z+1/2'
'-x+1/2, -y+1/2, z+1/2'
'y+1/2, -x+1/2, -z+1/2'
'-y+1/2, x+1/2, -z+1/2'

loop_
_atom_site_label
_atom_site_type_symbol
_atom_site_fract_x
_atom_site_fract_y
_atom_site_fract_z
_atom_site_U_iso_or_equiv
_atom_site_adp_type
_atom_site_occupancy
_atom_site_site_symmetry_order
_atom_site_calc_flag
_atom_site_refinement_flags_posn
_atom_site_refinement_flags_adp
_atom_site_refinement_flags_occupancy
_atom_site_disorder_assembly
_atom_site_disorder_group
Cu1 Cu 0.0000 0.5000 0.49996(7) 0.0502(8) Uani 1 2 d S T P . .
Cl1 Cl 0.2165(4) 0.7166(4) 0.5019(3) 0.0858(19) Uani 1 1 d . . . . .
Cl2 Cl 0.0000 0.5000 0.44272(14) 0.079(2) Uani 1 2 d S T P . .
Cl3 Cl 0.0000 0.5000 0.5574(2) 0.134(5) Uiso 0.99(3) 2 d S . . . .
N1 N -0.263(10) 0.479(13) 0.317(2) 0.110(6) Uiso 0.15 1 d DG . P A 1
H1C H -0.3739 0.4542 0.3101 0.166 Uiso 0.15 1 d R U P A 1
H1D H -0.2642 0.4947 0.3399 0.166 Uiso 0.15 1 d R U P A 1
H1E H -0.2230 0.5798 0.3074 0.166 Uiso 0.15 1 d R U P A 1
C1 C -0.140(8) 0.320(11) 0.310(2) 0.110(6) Uiso 0.15 1 d DG . P A 1
H1A H -0.1449 0.2949 0.2859 0.132 Uiso 0.15 1 d R U P A 1
H1B H -0.1845 0.2165 0.3214 0.132 Uiso 0.15 1 d R U P A 1
C2 C 0.055(9) 0.350(8) 0.3199(19) 0.110(6) Uiso 0.15 1 d DG . P A 1
H2A H 0.0603 0.3752 0.3437 0.132 Uiso 0.15 1 d R U P A 1
H2B H 0.1000 0.4537 0.3082 0.132 Uiso 0.15 1 d R U P A 1
C3 C 0.178(9) 0.191(7) 0.312(2) 0.110(6) Uiso 0.15 1 d DG . P A 1
H3A H 0.1728 0.1660 0.2884 0.132 Uiso 0.15 1 d R U P A 1
H3B H 0.1332 0.0876 0.3239 0.132 Uiso 0.15 1 d R U P A 1
C4 C 0.373(9) 0.221(9) 0.322(2) 0.110(6) Uiso 0.15 1 d DG . P A 1
H4A H 0.3785 0.2458 0.3461 0.132 Uiso 0.15 1 d R U P A 1
H4B H 0.4181 0.3243 0.3106 0.132 Uiso 0.15 1 d R U P A 1
C5 C 0.494(10) 0.061(10) 0.315(3) 0.110(6) Uiso 0.15 1 d DG . P A 1
H5A H 0.4465 -0.0063 0.2959 0.132 Uiso 0.15 1 d R U P A 1
H5B H 0.5017 -0.0165 0.3339 0.132 Uiso 0.15 1 d R U P A 1
C6 C 0.680(9) 0.136(14) 0.306(3) 0.110(6) Uiso 0.15 1 d DG . P A 1
H6A H 0.7599 0.0385 0.3006 0.166 Uiso 0.15 1 d R U P A 1
H6B H 0.6707 0.2128 0.2863 0.166 Uiso 0.15 1 d R U P A 1
H6C H 0.7262 0.2025 0.3245 0.166 Uiso 0.15 1 d R U P A 1
N1' N 0.02(2) 0.96(4) 0.4484(7) 0.110(6) Uiso 0.35 1 d D . P B 2
H1'C H -0.0722 1.0001 0.4597 0.166 Uiso 0.35 1 d R U P B 2
H1'D H 0.0312 0.8407 0.4501 0.166 Uiso 0.35 1 d R U P B 2
H1'E H 0.1240 1.0099 0.4573 0.166 Uiso 0.35 1 d R U P B 2
C1' C -0.042(9) 1.031(14) 0.4128(9) 0.110(6) Uiso 0.35 1 d D . P B 2
H1'A H -0.0520 1.1587 0.4113 0.132 Uiso 0.35 1 d R U P B 2
H1'B H -0.1499 0.9801 0.4036 0.132 Uiso 0.35 1 d R U P B 2
C2' C 0.113(7) 0.979(12) 0.3886(10) 0.110(6) Uiso 0.35 1 d D . P B 2
H2'A H 0.1700 0.8783 0.3992 0.132 Uiso 0.35 1 d R U P B 2
H2'B H 0.1992 1.0739 0.3871 0.132 Uiso 0.35 1 d R U P B 2
C3' C 0.064(10) 0.939(7) 0.3524(10) 0.110(6) Uiso 0.35 1 d D . P B 2
H3'A H -0.0443 0.8696 0.3537 0.132 Uiso 0.35 1 d R U P B 2
H3'B H 0.1544 0.8666 0.3419 0.132 Uiso 0.35 1 d R U P B 2
C4' C 0.052(11) 1.111(7) 0.3322(11) 0.110(6) Uiso 0.35 1 d D . P B 2
H4'A H 0.1040 1.2125 0.3435 0.132 Uiso 0.35 1 d R U P B 2
H4'B H -0.0748 1.1324 0.3304 0.132 Uiso 0.35 1 d R U P B 2
C5' C 0.113(9) 1.097(7) 0.2956(12) 0.110(6) Uiso 0.35 1 d D . P B 2
H5'A H 0.0587 1.0009 0.2832 0.132 Uiso 0.35 1 d R U P B 2
H5'B H 0.2398 1.0794 0.2966 0.132 Uiso 0.35 1 d R U P B 2
C6' C 0.046(10) 1.279(8) 0.2816(13) 0.110(6) Uiso 0.35 1 d D . P B 2
H6'A H 0.0905 1.2847 0.2589 0.166 Uiso 0.35 1 d R U P B 2
H6'B H -0.0817 1.2941 0.2815 0.166 Uiso 0.35 1 d R U P B 2
H6'C H 0.0996 1.3726 0.2948 0.166 Uiso 0.35 1 d R U P B 2
N2 N 0.457(8) 1.534(14) 0.4497(8) 0.110(6) Uiso 0.35 1 d D . P C 3
H2C H 0.5383 1.5261 0.4664 0.166 Uiso 0.35 1 d R U P C 3
H2D H 0.4106 1.6451 0.4492 0.166 Uiso 0.35 1 d R U P C 3
H2E H 0.3685 1.4541 0.4534 0.166 Uiso 0.35 1 d R U P C 3
C11 C 0.555(6) 1.50(2) 0.4123(10) 0.110(6) Uiso 0.35 1 d D . P C 3
H11A H 0.6050 1.3820 0.4124 0.132 Uiso 0.35 1 d R U P C 3
H11B H 0.6497 1.5847 0.4079 0.132 Uiso 0.35 1 d R U P C 3
C12 C 0.407(7) 1.543(11) 0.3859(10) 0.110(6) Uiso 0.35 1 d D . P C 3
H12A H 0.3230 1.6329 0.3929 0.132 Uiso 0.35 1 d R U P C 3
H12B H 0.3449 1.4313 0.3844 0.132 Uiso 0.35 1 d R U P C 3
C13 C 0.475(11) 1.574(6) 0.3505(10) 0.110(6) Uiso 0.35 1 d D . P C 3
H13A H 0.5907 1.6287 0.3529 0.132 Uiso 0.35 1 d R U P C 3
H13B H 0.3965 1.6582 0.3397 0.132 Uiso 0.35 1 d R U P C 3
C14 C 0.482(9) 1.397(7) 0.3307(12) 0.110(6) Uiso 0.35 1 d D . P C 3
H14A H 0.4886 1.2949 0.3453 0.132 Uiso 0.35 1 d R U P C 3
H14B H 0.5917 1.4029 0.3181 0.132 Uiso 0.35 1 d R U P C 3
C15 C 0.344(7) 1.363(9) 0.3029(14) 0.110(6) Uiso 0.35 1 d D . P C 3
H15A H 0.2970 1.4754 0.2950 0.132 Uiso 0.35 1 d R U P C 3
H15B H 0.2494 1.2938 0.3127 0.132 Uiso 0.35 1 d R U P C 3
C16 C 0.459(10) 1.256(9) 0.2771(13) 0.110(6) Uiso 0.35 1 d D . P C 3
H16A H 0.3748 1.2301 0.2594 0.166 Uiso 0.35 1 d R U P C 3
H16B H 0.5545 1.3282 0.2681 0.166 Uiso 0.35 1 d R U P C 3
H16C H 0.5069 1.1466 0.2859 0.166 Uiso 0.35 1 d R U P C 3
N2' N 0.367(14) 1.49(2) 0.391(2) 0.110(6) Uiso 0.15 1 d D . P D 4
H2'C H 0.3347 1.5246 0.4114 0.166 Uiso 0.15 1 d R U P D 4
H2'D H 0.3893 1.3677 0.3915 0.166 Uiso 0.15 1 d R U P D 4
H2'E H 0.4658 1.5445 0.3840 0.166 Uiso 0.15 1 d R U P D 4
C11' C 0.199(12) 1.476(16) 0.369(3) 0.110(6) Uiso 0.15 1 d D . P D 4
H11C H 0.1736 1.6020 0.3682 0.132 Uiso 0.15 1 d R U P D 4
H11D H 0.0927 1.4148 0.3762 0.132 Uiso 0.15 1 d R U P D 4
C12' C 0.259(16) 1.400(12) 0.334(2) 0.110(6) Uiso 0.15 1 d D . P D 4
H12C H 0.3683 1.4561 0.3275 0.132 Uiso 0.15 1 d R U P D 4
H12D H 0.1672 1.4301 0.3184 0.132 Uiso 0.15 1 d R U P D 4
C13' C 0.285(15) 1.195(12) 0.337(3) 0.110(6) Uiso 0.15 1 d D . P D 4
H13C H 0.4083 1.1661 0.3412 0.132 Uiso 0.15 1 d R U P D 4
H13D H 0.2529 1.1422 0.3153 0.132 Uiso 0.15 1 d R U P D 4
C14' C 0.149(18) 1.119(13) 0.363(4) 0.110(6) Uiso 0.15 1 d D . P D 4
H14C H 0.0332 1.1748 0.3614 0.132 Uiso 0.15 1 d R U P D 4
H14D H 0.2005 1.1470 0.3841 0.132 Uiso 0.15 1 d R U P D 4
C15' C 0.16(2) 0.918(13) 0.368(3) 0.110(6) Uiso 0.15 1 d D . P D 4
H15C H 0.0395 0.8830 0.3670 0.132 Uiso 0.15 1 d R U P D 4
H15D H 0.2203 0.8552 0.3866 0.132 Uiso 0.15 1 d R U P D 4
C16' C 0.27(2) 0.855(17) 0.338(3) 0.110(6) Uiso 0.15 1 d D . P D 4
H16D H 0.2737 0.7303 0.3314 0.166 Uiso 0.15 1 d R U P D 4
H16E H 0.2147 0.9231 0.3204 0.166 Uiso 0.15 1 d R U P D 4
H16F H 0.3952 0.8954 0.3400 0.166 Uiso 0.15 1 d R U P D 4

loop_
_atom_site_aniso_label
_atom_site_aniso_U_11
_atom_site_aniso_U_22
_atom_site_aniso_U_33
_atom_site_aniso_U_23
_atom_site_aniso_U_13
_atom_site_aniso_U_12
Cu1 0.0279(10) 0.0276(10) 0.0951(16) 0.000 0.000 -0.0083(6)
Cl1 0.0300(15) 0.0309(15) 0.196(5) -0.019(4) -0.018(4) -0.0113(10)
Cl2 0.079(4) 0.091(5) 0.068(3) 0.000 0.000 0.007(3)

loop_
_atom_type_symbol
_atom_type_description
_atom_type_scat_dispersion_real
_atom_type_scat_dispersion_imag
_atom_type_scat_source
C C 0.0033 0.0016 'International Tables Vol C Tables 4.2.6.8 and 6.1.1.4'
H H 0.0000 0.0000 'International Tables Vol C Tables 4.2.6.8 and 6.1.1.4'
N N 0.0061 0.0033 'International Tables Vol C Tables 4.2.6.8 and 6.1.1.4'
Cl Cl 0.1484 0.1585 'International Tables Vol C Tables 4.2.6.8 and 6.1.1.4'
Cu Cu 0.3201 1.2651 'International Tables Vol C Tables 4.2.6.8 and 6.1.1.4'

loop_
_geom_angle_atom_site_label_1
_geom_angle_atom_site_label_2
_geom_angle_atom_site_label_3
_geom_angle
_geom_angle_site_symmetry_1
_geom_angle_site_symmetry_3
Cl2 Cu1 Cl3 180.0 . .
Cl2 Cu1 Cl1 91.9(3) . 2_565
Cl3 Cu1 Cl1 88.1(3) . 2_565
Cl2 Cu1 Cl1 91.9(3) . .
Cl3 Cu1 Cl1 88.1(3) . .
Cl1 Cu1 Cl1 176.1(5) 2_565 .
C1 N1 H1C 109.2 . .
C1 N1 H1D 107.8 . .
H1C N1 H1D 109.5 . .
C1 N1 H1E 111.5 . .
H1C N1 H1E 109.5 . .
H1D N1 H1E 109.5 . .
N1 C1 C2 113.77(5) . .
N1 C1 C6 98.9 . 1_455
C2 C1 C6 142.3 . 1_455
N1 C1 H1A 108.8 . .
C2 C1 H1A 108.8 . .
C6 C1 H1A 75.7 1_455 .
N1 C1 H1B 108.8 . .
C2 C1 H1B 108.8 . .
C6 C1 H1B 39.3 1_455 .
H1A C1 H1B 107.7 . .
C3 C2 C1 113.7 . .
C3 C2 H2A 108.8 . .
C1 C2 H2A 108.8 . .
C3 C2 H2B 108.8 . .
C1 C2 H2B 108.8 . .
H2A C2 H2B 107.7 . .
C2 C3 C4 113.8 . .
C2 C3 H3A 108.8 . .
C4 C3 H3A 108.8 . .
C2 C3 H3B 108.8 . .
C4 C3 H3B 108.8 . .
H3A C3 H3B 107.7 . .
C5 C4 C3 113.2 . .
C5 C4 H4A 108.9 . .
C3 C4 H4A 108.9 . .
C5 C4 H4B 108.9 . .
C3 C4 H4B 108.9 . .
H4A C4 H4B 107.8 . .
C5 C5 C4 147(10) 2_655 .
C5 C5 C6 106(10) 2_655 .
C4 C5 C6 107.18(6) . .
C5 C5 C6 48(8) 2_655 2_655
C4 C5 C6 103(4) . 2_655
C6 C5 C6 145(3) . 2_655
C5 C5 H5A 61.0 2_655 .
C4 C5 H5A 110.3 . .
C6 C5 H5A 110.3 . .
C6 C5 H5A 40.3 2_655 .
C5 C5 H5B 52.7 2_655 .
C4 C5 H5B 110.3 . .
C6 C5 H5B 110.3 . .
C6 C5 H5B 74.7 2_655 .
H5A C5 H5B 108.5 . .
C5 C6 C1 150.2 . 1_655
C5 C6 C5 26(3) . 2_655
C1 C6 C5 164.7(13) 1_655 2_655
C5 C6 H6A 109.5 . .
C1 C6 H6A 97.2 1_655 .
C5 C6 H6A 83.3 2_655 .
C5 C6 H6B 109.5 . .
C1 C6 H6B 72.0 1_655 .
C5 C6 H6B 122.3 2_655 .
H6A C6 H6B 109.5 . .
C5 C6 H6C 109.5 . .
C1 C6 H6C 46.8 1_655 .
C5 C6 H6C 118.6 2_655 .
H6A C6 H6C 109.5 . .
H6B C6 H6C 109.5 . .
N1' N1' C1' 63(5) 2_575 .
N1' N1' C1' 91(10) 2_575 2_575
C1' N1' C1' 29(4) . 2_575
N1' N1' H1'C 45.3 2_575 .
C1' N1' H1'C 94.7 . .
C1' N1' H1'C 123.7 2_575 .
N1' N1' H1'D 150.8 2_575 .
C1' N1' H1'D 114.2 . .
C1' N1' H1'D 96.4 2_575 .
H1'C N1' H1'D 109.5 . .
N1' N1' H1'E 95.2 2_575 .
C1' N1' H1'E 118.3 . .
C1' N1' H1'E 107.2 2_575 .
H1'C N1' H1'E 109.5 . .
H1'D N1' H1'E 109.5 . .
C1' C1' C2' 111(9) 2_575 2_575
C1' C1' N1' 63(5) 2_575 .
C2' C1' N1' 155(10) 2_575 .
C1' C1' C2' 41(5) 2_575 .
C2' C1' C2' 79(5) 2_575 .
N1' C1' C2' 103(4) . .
C1' C1' N1' 87(6) 2_575 2_575
C2' C1' N1' 156(10) 2_575 2_575
N1' C1' N1' 26(10) . 2_575
C2' C1' N1' 124(7) . 2_575
C1' C1' H1'A 130.5 2_575 .
C2' C1' H1'A 88.5 2_575 .
N1' C1' H1'A 114.0 . .
C2' C1' H1'A 105.6 . .
N1' C1' H1'A 91.3 2_575 .
C1' C1' H1'B 116.4 2_575 .
C2' C1' H1'B 40.6 2_575 .
N1' C1' H1'B 118.0 . .
C2' C1' H1'B 107.1 . .
N1' C1' H1'B 118.0 2_575 .
H1'A C1' H1'B 107.7 . .
C1' C2' C3' 134(8) 2_575 .
C1' C2' C1' 28(6) 2_575 .
C3' C2' C1' 117(3) . .
C1' C2' C2' 62(5) 2_575 2_575
C3' C2' C2' 78(3) . 2_575
C1' C2' C2' 39(2) . 2_575
C1' C2' C3' 109(6) 2_575 2_575
C3' C2' C3' 40(3) . 2_575
C1' C2' C3' 83(3) . 2_575
C2' C2' C3' 46(2) 2_575 2_575
C1' C2' H2'A 77.3 2_575 .
C3' C2' H2'A 111.8 . .
C1' C2' H2'A 104.7 . .
C2' C2' H2'A 125.4 2_575 .
C3' C2' H2'A 146.1 2_575 .
C1' C2' H2'B 115.1 2_575 .
C3' C2' H2'B 104.7 . .
C1' C2' H2'B 110.6 . .
C2' C2' H2'B 121.4 2_575 .
C3' C2' H2'B 99.6 2_575 .
H2'A C2' H2'B 108.0 . .
C4' C3' C3' 73(6) 2_575 2_575
C4' C3' C2' 148(7) 2_575 .
C3' C3' C2' 92(3) 2_575 .
C4' C3' C4' 83(6) 2_575 .
C3' C3' C4' 51(4) 2_575 .
C2' C3' C4' 110(4) . .
C4' C3' C2' 95(6) 2_575 2_575
C3' C3' C2' 47(2) 2_575 2_575
C2' C3' C2' 56(3) . 2_575
C4' C3' C2' 94(4) . 2_575
C4' C3' H3'A 44.1 2_575 .
C3' C3' H3'A 76.4 2_575 .
C2' C3' H3'A 105.3 . .
C4' C3' H3'A 115.7 . .
C2' C3' H3'A 65.3 2_575 .
C4' C3' H3'B 92.3 2_575 .
C3' C3' H3'B 153.8 2_575 .
C2' C3' H3'B 110.5 . .
C4' C3' H3'B 106.9 . .
C2' C3' H3'B 158.3 2_575 .
H3'A C3' H3'B 108.2 . .
C3' C4' C5' 144(7) 2_575 .
C3' C4' C3' 56(5) 2_575 .
C5' C4' C3' 115(3) . .
C3' C4' C4' 55(5) 2_575 2_575
C5' C4' C4' 94(3) . 2_575
C3' C4' C4' 42(3) . 2_575
C3' C4' H4'A 102.8 2_575 .
C5' C4' H4'A 112.1 . .
C3' C4' H4'A 113.4 . .
C4' C4' H4'A 152.2 2_575 .
C3' C4' H4'B 53.9 2_575 .
C5' C4' H4'B 103.5 . .
C3' C4' H4'B 103.7 . .
C4' C4' H4'B 74.6 2_575 .
H4'A C4' H4'B 108.0 . .
C4' C5' C6' 101(3) . .
C4' C5' C5' 80(4) . 2_575
C6' C5' C5' 109(5) . 2_575
C4' C5' H5'A 114.4 . .
C6' C5' H5'A 109.8 . .
C5' C5' H5'A 36.1 2_575 .
C4' C5' H5'B 105.6 . .
C6' C5' H5'B 117.0 . .
C5' C5' H5'B 131.1 2_575 .
H5'A C5' H5'B 109.3 . .
C5' C6' H6'A 105.2 . .
C5' C6' H6'B 115.1 . .
H6'A C6' H6'B 109.5 . .
C5' C6' H6'C 108.0 . .
H6'A C6' H6'C 109.5 . .
H6'B C6' H6'C 109.5 . .
N2 N2 C11 87(6) 2_685 2_685
N2 N2 C11 64(4) 2_685 .
C11 N2 C11 30(4) 2_685 .
N2 N2 H2C 55.1 2_685 .
C11 N2 H2C 138.7 2_685 .
C11 N2 H2C 110.0 . .
N2 N2 H2D 150.5 2_685 .
C11 N2 H2D 96.5 2_685 .
C11 N2 H2D 106.7 . .
H2C N2 H2D 109.5 . .
N2 N2 H2E 99.8 2_685 .
C11 N2 H2E 90.2 2_685 .
C11 N2 H2E 111.7 . .
H2C N2 H2E 109.5 . .
H2D N2 H2E 109.5 . .
C11 C11 C12 104(8) 2_685 2_685
C11 C11 N2 86(5) 2_685 2_685
C12 C11 N2 151(10) 2_685 2_685
C11 C11 C12 45(5) 2_685 .
C12 C11 C12 67(6) 2_685 .
N2 C11 C12 131(5) 2_685 .
C11 C11 N2 64(3) 2_685 .
C12 C11 N2 166(9) 2_685 .
N2 C11 N2 29(7) 2_685 .
C12 C11 N2 105(4) . .
C11 C11 H11A 112.1 2_685 .
C12 C11 H11A 68.9 2_685 .
N2 C11 H11A 82.1 2_685 .
C12 C11 H11A 117.8 . .
N2 C11 H11A 107.7 . .
C11 C11 H11B 137.8 2_685 .
C12 C11 H11B 80.9 2_685 .
N2 C11 H11B 109.5 2_685 .
C12 C11 H11B 105.4 . .
N2 C11 H11B 112.8 . .
H11A C11 H11B 108.7 . .
C11 C12 C12 70(5) 2_685 2_685
C11 C12 C13 145(6) 2_685 .
C12 C12 C13 76(3) 2_685 .
C11 C12 C11 31(5) 2_685 .
C12 C12 C11 43(3) 2_685 .
C13 C12 C11 115(4) . .
C11 C12 C13 116(8) 2_685 2_685
C12 C12 C13 52(3) 2_685 2_685
C13 C12 C13 38(3) . 2_685
C11 C12 C13 94(5) . 2_685
C11 C12 H12A 95.6 2_685 .
C12 C12 H12A 152.9 2_685 .
C13 C12 H12A 112.5 . .
C11 C12 H12A 114.6 . .
C13 C12 H12A 148.1 2_685 .
C11 C12 H12B 85.8 2_685 .
C12 C12 H12B 94.1 2_685 .
C13 C12 H12B 103.5 . .
C11 C12 H12B 102.2 . .
C13 C12 H12B 76.8 2_685 .
H12A C12 H12B 107.8 . .
C14 C13 C13 97(8) 2_685 2_685
C14 C13 C14 75(7) 2_685 .
C13 C13 C14 34(3) 2_685 .
C14 C13 C12 174(8) 2_685 .
C13 C13 C12 88(4) 2_685 .
C14 C13 C12 111(3) . .
C14 C13 C12 128(10) 2_685 2_685
C13 C13 C12 54(3) 2_685 2_685
C14 C13 C12 88(4) . 2_685
C12 C13 C12 52(3) . 2_685
C14 C13 H13A 69.7 2_685 .
C13 C13 H13A 96.7 2_685 .
C14 C13 H13A 112.8 . .
C12 C13 H13A 105.9 . .
C12 C13 H13A 72.8 2_685 .
C14 C13 H13B 70.5 2_685 .
C13 C13 H13B 144.8 2_685 .
C14 C13 H13B 111.0 . .
C12 C13 H13B 107.8 . .
C12 C13 H13B 157.6 2_685 .
H13A C13 H13B 108.2 . .
C13 C14 C14 72(6) 2_685 2_685
C13 C14 C15 159(10) 2_685 .
C14 C14 C15 106(4) 2_685 .
C13 C14 C13 49(7) 2_685 .
C14 C14 C13 33(3) 2_685 .
C15 C14 C13 119(4) . .
C13 C14 H14A 68.7 2_685 .
C14 C14 H14A 140.8 2_685 .
C15 C14 H14A 109.7 . .
C13 C14 H14A 112.2 . .
C13 C14 H14B 98.0 2_685 .
C14 C14 H14B 79.0 2_685 .
C15 C14 H14B 102.1 . .
C13 C14 H14B 104.8 . .
H14A C14 H14B 107.6 . .
C14 C15 C16 101(3) . .
C14 C15 H15A 109.5 . .
C16 C15 H15A 116.0 . .
C14 C15 H15B 107.0 . .
C16 C15 H15B 113.4 . .
H15A C15 H15B 109.4 . .
C15 C16 H16A 102.9 . .
C15 C16 H16B 111.4 . .
H16A C16 H16B 109.5 . .
C15 C16 H16C 114.0 . .
H16A C16 H16C 109.5 . .
H16B C16 H16C 109.5 . .
C11' N2' N2' 145(6) . 2_685
C11' N2' H2'C 108.2 . .
N2' N2' H2'C 103.4 2_685 .
C11' N2' H2'D 97.2 . .
N2' N2' H2'D 85.2 2_685 .
H2'C N2' H2'D 109.5 . .
C11' N2' H2'E 122.0 . .
N2' N2' H2'E 29.8 2_685 .
H2'C N2' H2'E 109.5 . .
H2'D N2' H2'E 109.5 . .
N2' C11' C12' 106(4) . .
N2' C11' H11C 97.5 . .
C12' C11' H11C 113.1 . .
N2' C11' H11D 122.2 . .
C12' C11' H11D 109.2 . .
H11C C11' H11D 108.2 . .
C13' C12' C11' 111(4) . .
C13' C12' H12C 109.9 . .
C11' C12' H12C 109.8 . .
C13' C12' H12D 111.1 . .
C11' C12' H12D 107.0 . .
H12C C12' H12D 108.4 . .
C14' C13' C12' 108(4) . .
C14' C13' H13C 115.1 . .
C12' C13' H13C 110.6 . .
C14' C13' H13D 105.5 . .
C12' C13' H13D 108.8 . .
H13C C13' H13D 108.3 . .
C13' C14' C15' 115(4) . .
C13' C14' H14C 113.8 . .
C15' C14' H14C 119.7 . .
C13' C14' H14D 104.2 . .
C15' C14' H14D 92.7 . .
H14C C14' H14D 108.0 . .
C14' C15' C16' 103(3) . .
C14' C15' H15C 101.3 . .
C16' C15' H15C 112.4 . .
C14' C15' H15D 129.1 . .
C16' C15' H15D 101.4 . .
H15C C15' H15D 109.8 . .
C15' C16' H16D 119.9 . .
C15' C16' H16E 98.5 . .
H16D C16' H16E 109.5 . .
C15' C16' H16F 109.3 . .
H16D C16' H16F 109.5 . .
H16E C16' H16F 109.5 . .

loop_
_geom_bond_atom_site_label_1
_geom_bond_atom_site_label_2
_geom_bond_distance
_geom_bond_site_symmetry_2
Cu1 Cl2 2.265(6) .
Cu1 Cl3 2.271(10) .
Cu1 Cl1 2.289(3) 2_565
Cu1 Cl1 2.289(3) .
N1 C1 1.5303 .
N1 H1C 0.9000 .
N1 H1D 0.8999 .
N1 H1E 0.9000 .
C1 C2 1.5305 .
C1 C6 1.9285 1_455
C1 H1A 0.9598 .
C1 H1B 0.9601 .
C2 C3 1.5303 .
C2 H2A 0.9601 .
C2 H2B 0.9600 .
C3 C4 1.5307 .
C3 H3A 0.9597 .
C3 H3B 0.9601 .
C4 C5 1.5288 .
C4 H4A 0.9599 .
C4 H4B 0.9600 .
C5 C5 0.92(14) 2_655
C5 C6 1.5400(11) .
C5 C6 1.99(19) 2_655
C5 H5A 0.9601 .
C5 H5B 0.9599 .
C6 C1 1.9285(16) 1_655
C6 C5 2.0(2) 2_655
C6 H6A 0.9601 .
C6 H6B 0.9601 .
C6 H6C 0.9598 .
N1' N1' 0.7(4) 2_575
N1' C1' 1.58(6) .
N1' C1' 1.42(4) 2_575
N1' H1'C 0.9002 .
N1' H1'D 0.9000 .
N1' H1'E 0.9000 .
C1' C1' 0.78(11) 2_575
C1' C2' 1.10(7) 2_575
C1' C2' 1.55(3) .
C1' N1' 1.42(4) 2_575
C1' H1'A 0.9599 .
C1' H1'B 0.9600 .
C2' C1' 1.10(7) 2_575
C2' C3' 1.51(3) .
C2' C2' 1.72(11) 2_575
C2' C3' 2.04(7) 2_575
C2' H2'A 0.9600 .
C2' H2'B 0.9600 .
C3' C4' 1.23(9) 2_575
C3' C3' 1.32(12) 2_575
C3' C4' 1.52(3) .
C3' C2' 2.04(7) 2_575
C3' H3'A 0.9600 .
C3' H3'B 0.9601 .
C4' C3' 1.23(9) 2_575
C4' C5' 1.52(3) .
C4' C4' 1.83(14) 2_575
C4' H4'A 0.9599 .
C4' H4'B 0.9600 .
C5' C6' 1.55(3) .
C5' C5' 2.22(14) 2_575
C5' H5'A 0.9598 .
C5' H5'B 0.9600 .
C6' H6'A 0.9602 .
C6' H6'B 0.9600 .
C6' H6'C 0.9599 .
N2 N2 0.8(2) 2_685
N2 C11 1.50(4) 2_685
N2 C11 1.67(6) .
N2 H2C 0.9001 .
N2 H2D 0.9000 .
N2 H2E 0.9000 .
C11 C11 0.83(9) 2_685
C11 C12 1.13(7) 2_685
C11 N2 1.50(4) 2_685
C11 C12 1.55(3) .
C11 H11A 0.9600 .
C11 H11B 0.9599 .
C12 C11 1.13(7) 2_685
C12 C12 1.53(11) 2_685
C12 C13 1.51(3) .
C12 C13 1.87(8) 2_685
C12 H12A 0.9600 .
C12 H12B 0.9600 .
C13 C14 0.87(6) 2_685
C13 C13 1.16(10) 2_685
C13 C14 1.53(3) .
C13 C12 1.87(8) 2_685
C13 H13A 0.9600 .
C13 H13B 0.9600 .
C14 C13 0.87(6) 2_685
C14 C14 1.56(11) 2_685
C14 C15 1.53(3) .
C14 H14A 0.9601 .
C14 H14B 0.9600 .
C15 C16 1.55(3) .
C15 H15A 0.9600 .
C15 H15B 0.9601 .
C16 H16A 0.9601 .
C16 H16B 0.9600 .
C16 H16C 0.9600 .
N2' C11' 1.52(4) .
N2' N2' 2.0(2) 2_685
N2' H2'C 0.8997 .
N2' H2'D 0.9000 .
N2' H2'E 0.9001 .
C11' C12' 1.54(3) .
C11' H11C 0.9600 .
C11' H11D 0.9599 .
C12' C13' 1.55(3) .
C12' H12C 0.9600 .
C12' H12D 0.9600 .
C13' C14' 1.55(3) .
C13' H13C 0.9600 .
C13' H13D 0.9599 .
C14' C15' 1.52(3) .
C14' H14C 0.9600 .
C14' H14D 0.9600 .
C15' C16' 1.55(3) .
C15' H15C 0.9600 .
C15' H15D 0.9599 .
C16' H16D 0.9600 .
C16' H16E 0.9601 .
C16' H16F 0.9600 .

loop_
_geom_hbond_atom_site_label_D
_geom_hbond_atom_site_label_H
_geom_hbond_atom_site_label_A
_geom_hbond_distance_DH
_geom_hbond_distance_HA
_geom_hbond_distance_DA
_geom_hbond_angle_DHA
_geom_hbond_site_symmetry_A
C2 H2B N1 0.96 1.36 2.01(17) 118.4 2_565
C6 H6C N1 0.96 2.09 2.64(18) 115.1 1_655
N1' H1'C Cl1 0.90 2.90 3.68(15) 145.4 2_575
N1' H1'C Cl1 0.90 2.72 3.30(19) 123.3 3_466
N1' H1'D Cl1 0.90 2.64 3.14(12) 115.7 .
N1' H1'D Cl2 0.90 2.57 3.5(3) 166.5 .
N1' H1'E Cl1 0.90 2.53 3.4(2) 152.5 4_666
N1' H1'E Cl3 0.90 2.87 3.57(17) 135.8 3_566
C1' H1'A Cl2 0.96 2.86 3.71(10) 148.2 1_565
N2 H2C Cl1 0.90 2.94 3.70(8) 144.3 2_675
N2 H2C Cl1 0.90 2.65 3.30(5) 129.8 3_576
N2 H2D Cl1 0.90 2.60 3.06(8) 112.7 1_565
N2 H2D Cl3 0.90 2.75 3.51(10) 143.2 3_576
N2 H2E Cl1 0.90 2.58 3.31(6) 138.2 4_666
N2 H2E Cl2 0.90 2.80 3.43(5) 127.8 1_565
N2' H2'C Cl2 0.90 2.80 3.43(12) 128.3 1_565
N2' H2'E N2' 0.90 1.30 2.0(2) 130.1 2_685
C11' H11D Cl2 0.96 2.80 3.28(11) 112.3 1_565
